data_7109479
loop_
_publ_author_name
'Seowoo Kim'
'Paul D. Boyle'
'Matthew S. McCready'
'Kyle R. Pellarin'
'Richard J. Puddephatt'

_publ_section_title
;
 Easy activation of the aryl-sulfur bond by platinum(II)
;
_journal_name_full Chem.Commun.
_journal_page_first 6421
_journal_paper_doi 10.1039/c3cc43303j
_journal_volume 49
_journal_year 2013
_chemical_formula_sum 'C32 H38 N2 Pt2 S2'
_chemical_formula_weight 904.94
_chemical_name_systematic
;
?
;
_space_group_crystal_system monoclinic
_space_group_IT_number 9
_space_group_name_Hall 'C -2yc'
_space_group_name_H-M_alt 'C 1 c 1'
_symmetry_space_group_name_Hall 'C -2yc'
_symmetry_space_group_name_H-M 'C 1 c 1'
_atom_sites_solution_hydrogens geom
_atom_sites_solution_primary direct
_atom_sites_solution_secondary difmap
_audit_creation_method SHELXL-2012
_cell_angle_alpha 90
_cell_angle_beta 111.186(9)
_cell_angle_gamma 90
_cell_formula_units_Z 4
_cell_length_a 20.627(6)
_cell_length_b 9.269(3)
_cell_length_c 16.440(4)
_cell_measurement_reflns_used 9693
_cell_measurement_temperature 110
_cell_measurement_theta_max 33.66
_cell_measurement_theta_min 2.44
_cell_volume 2930.7(15)
_computing_cell_refinement SAINT
_computing_data_collection Apex2
_computing_data_reduction SAINT
_computing_molecular_graphics NRCVAX
_computing_publication_material cif2tables.py
_computing_structure_refinement SHELXL-2013
_computing_structure_solution XS
_diffrn_ambient_temperature 110
_diffrn_measured_fraction_theta_full 0.996
_diffrn_measured_fraction_theta_max 0.874
_diffrn_measurement_device_type 'Bruker Kappa Axis Apex2'
_diffrn_measurement_method 'omega and phi scans'
_diffrn_radiation_type MoK\a
_diffrn_radiation_wavelength 0.71073
_diffrn_reflns_av_R_equivalents 0.0426
_diffrn_reflns_av_unetI/netI 0.0466
_diffrn_reflns_Laue_measured_fraction_full 0.996
_diffrn_reflns_Laue_measured_fraction_max 0.874
_diffrn_reflns_limit_h_max 32
_diffrn_reflns_limit_h_min -31
_diffrn_reflns_limit_k_max 14
_diffrn_reflns_limit_k_min -14
_diffrn_reflns_limit_l_max 26
_diffrn_reflns_limit_l_min -19
_diffrn_reflns_number 37458
_diffrn_reflns_point_group_measured_fraction_full 0.754
_diffrn_reflns_point_group_measured_fraction_max 0.643
_diffrn_reflns_theta_full 33.430
_diffrn_reflns_theta_max 36.458
_diffrn_reflns_theta_min 3.314
_diffrn_source 'sealed tube'
_exptl_absorpt_coefficient_mu 9.704
_exptl_absorpt_correction_T_max 0.7472
_exptl_absorpt_correction_T_min 0.4945
_exptl_absorpt_correction_type multi-scan
_exptl_absorpt_process_details SADABS
_exptl_crystal_colour colourless
_exptl_crystal_density_diffrn 2.051
_exptl_crystal_description plate
_exptl_crystal_F_000 1728
_exptl_crystal_size_max 0.199
_exptl_crystal_size_mid 0.138
_exptl_crystal_size_min 0.052
_refine_diff_density_max 2.800
_refine_diff_density_min -2.080
_refine_diff_density_rms 0.189
_refine_ls_abs_structure_details
;
Refined as an inversion twin.
;
_refine_ls_abs_structure_Flack -0.004(7)
_refine_ls_extinction_method none
_refine_ls_goodness_of_fit_ref 0.997
_refine_ls_hydrogen_treatment constr
_refine_ls_matrix_type full
_refine_ls_number_parameters 350
_refine_ls_number_reflns 9219
_refine_ls_number_restraints 2
_refine_ls_restrained_S_all 0.997
_refine_ls_R_factor_all 0.0275
_refine_ls_R_factor_gt 0.0239
_refine_ls_shift/su_max 0.001
_refine_ls_shift/su_mean 0.000
_refine_ls_structure_factor_coef Fsqd
_refine_ls_weighting_details
;
w=1/[\s^2^(Fo^2^)+(0.0166P)^2^]
where P=(Fo^2^+2Fc^2^)/3
;
_refine_ls_weighting_scheme calc
_refine_ls_wR_factor_gt 0.0453
_refine_ls_wR_factor_ref 0.0464
_reflns_Friedel_coverage 0.469
_reflns_Friedel_fraction_full 0.512
_reflns_Friedel_fraction_max 0.411
_reflns_number_gt 8661
_reflns_number_total 9219
_reflns_threshold_expression 'I > 2\s(I)'
_cod_data_source_file c3cc43303j.txt
_cod_data_source_block b13119
_cod_original_cell_volume 2930.7(14)
_cod_database_code 7109479
_shelx_space_group_comment
;
The symmetry employed for this shelxl refinement is uniquely defined
by the following loop, which should always be used as a source of
symmetry information in preference to the above space-group names.
They are only intended as comments.
;
_shelx_estimated_absorpt_t_min 0.248
_shelx_estimated_absorpt_t_max 0.632

loop_
_space_group_symop_operation_xyz
'x, y, z'
'x, -y, z+1/2'
'x+1/2, y+1/2, z'
'x+1/2, -y+1/2, z+1/2'

loop_
_atom_site_label
_atom_site_type_symbol
_atom_site_fract_x
_atom_site_fract_y
_atom_site_fract_z
_atom_site_U_iso_or_equiv
_atom_site_adp_type
_atom_site_occupancy
_atom_site_site_symmetry_order
_atom_site_calc_flag
_atom_site_refinement_flags_posn
_atom_site_refinement_flags_adp
Pt1 Pt 0.55674(2) 0.33406(2) 0.32226(2) 0.01095(4) Uani 1 1 d . .
Pt2 Pt 0.44291(2) 0.61167(2) 0.18328(2) 0.00958(3) Uani 1 1 d . .
S1 S 0.54881(6) 0.47823(12) 0.19490(8) 0.0118(2) Uani 1 1 d . .
S2 S 0.46561(6) 0.49969(12) 0.32697(8) 0.0119(2) Uani 1 1 d . .
C1 C 0.6359(3) 0.2028(6) 0.3150(4) 0.0219(11) Uani 1 1 d . .
H1A H 0.6800 0.2312 0.3602 0.033 Uiso 1 1 calc R U
H1B H 0.6394 0.2130 0.2574 0.033 Uiso 1 1 calc R U
H1C H 0.6256 0.1021 0.3241 0.033 Uiso 1 1 calc R U
C2 C 0.4867(3) 0.1904(5) 0.2444(4) 0.0202(10) Uani 1 1 d . .
H2A H 0.4616 0.1439 0.2777 0.030 Uiso 1 1 calc R U
H2B H 0.5112 0.1170 0.2236 0.030 Uiso 1 1 calc R U
H2C H 0.4536 0.2413 0.1943 0.030 Uiso 1 1 calc R U
C3 C 0.4308(3) 0.7148(6) 0.0671(3) 0.0164(9) Uani 1 1 d . .
H3A H 0.3833 0.6998 0.0256 0.025 Uiso 1 1 calc R U
H3B H 0.4640 0.6751 0.0428 0.025 Uiso 1 1 calc R U
H3C H 0.4393 0.8183 0.0777 0.025 Uiso 1 1 calc R U
C4 C 0.5121(2) 0.7714(5) 0.2478(3) 0.0158(9) Uani 1 1 d . .
H4A H 0.4997 0.8616 0.2146 0.024 Uiso 1 1 calc R U
H4B H 0.5593 0.7428 0.2535 0.024 Uiso 1 1 calc R U
H4C H 0.5101 0.7856 0.3059 0.024 Uiso 1 1 calc R U
C5 C 0.5670(2) 0.2257(5) 0.4330(3) 0.0149(9) Uani 1 1 d . .
C6 C 0.5390(3) 0.0944(5) 0.4445(4) 0.0215(11) Uani 1 1 d . .
H6 H 0.5085 0.0447 0.3949 0.026 Uiso 1 1 calc R U
C7 C 0.5542(3) 0.0340(6) 0.5265(4) 0.0281(12) Uani 1 1 d . .
H7 H 0.5349 -0.0568 0.5320 0.034 Uiso 1 1 calc R U
C8 C 0.5979(3) 0.1055(6) 0.6014(4) 0.0270(12) Uani 1 1 d . .
H8 H 0.6076 0.0647 0.6576 0.032 Uiso 1 1 calc R U
C9 C 0.6266(3) 0.2360(6) 0.5921(3) 0.0231(10) Uani 1 1 d . .
H9 H 0.6567 0.2856 0.6421 0.028 Uiso 1 1 calc R U
C10 C 0.6114(3) 0.2953(5) 0.5091(3) 0.0169(9) Uani 1 1 d . .
C11 C 0.6429(2) 0.4276(5) 0.4963(3) 0.0158(9) Uani 1 1 d . .
H11 H 0.6724 0.4810 0.5449 0.019 Uiso 1 1 calc R U
N1 N 0.6305(2) 0.4725(4) 0.4184(3) 0.0129(7) Uani 1 1 d . .
C12 C 0.6608(3) 0.6052(5) 0.4061(3) 0.0143(8) Uani 1 1 d . .
C13 C 0.6488(3) 0.7323(6) 0.4423(3) 0.0176(9) Uani 1 1 d . .
H13 H 0.6204 0.7322 0.4767 0.021 Uiso 1 1 calc R U
C14 C 0.6781(3) 0.8597(5) 0.4283(3) 0.0181(10) Uani 1 1 d . .
H14 H 0.6691 0.9470 0.4525 0.022 Uiso 1 1 calc R U
C15 C 0.7205(3) 0.8614(5) 0.3797(4) 0.0202(10) Uani 1 1 d . .
H15 H 0.7412 0.9490 0.3714 0.024 Uiso 1 1 calc R U
C16 C 0.7323(2) 0.7346(5) 0.3430(3) 0.0194(9) Uani 1 1 d . .
H16 H 0.7614 0.7352 0.3096 0.023 Uiso 1 1 calc R U
C17 C 0.7018(3) 0.6054(5) 0.3547(3) 0.0164(9) Uani 1 1 d . .
H17 H 0.7089 0.5189 0.3280 0.020 Uiso 1 1 calc R U
C18 C 0.3624(2) 0.7272(5) 0.1899(3) 0.0127(8) Uani 1 1 d . .
C19 C 0.3627(3) 0.8660(5) 0.2217(3) 0.0152(9) Uani 1 1 d . .
H19 H 0.4047 0.9197 0.2415 0.018 Uiso 1 1 calc R U
C20 C 0.3020(3) 0.9273(5) 0.2248(3) 0.0175(9) Uani 1 1 d . .
H20 H 0.3034 1.0227 0.2466 0.021 Uiso 1 1 calc R U
C21 C 0.2398(3) 0.8528(5) 0.1970(3) 0.0187(9) Uani 1 1 d . .
H21 H 0.1991 0.8957 0.2006 0.022 Uiso 1 1 calc R U
C22 C 0.2375(3) 0.7140(6) 0.1636(3) 0.0191(9) Uani 1 1 d . .
H22 H 0.1952 0.6610 0.1439 0.023 Uiso 1 1 calc R U
C23 C 0.2984(3) 0.6539(5) 0.1596(3) 0.0149(8) Uani 1 1 d . .
C24 C 0.2973(2) 0.5164(5) 0.1168(3) 0.0145(8) Uani 1 1 d . .
H24 H 0.2555 0.4624 0.0936 0.017 Uiso 1 1 calc R U
N2 N 0.3542(2) 0.4693(4) 0.1111(2) 0.0132(7) Uani 1 1 d . .
C25 C 0.3504(3) 0.3435(5) 0.0597(3) 0.0145(9) Uani 1 1 d . .
C26 C 0.3765(3) 0.3524(5) -0.0074(3) 0.0162(9) Uani 1 1 d . .
H26 H 0.3950 0.4409 -0.0187 0.019 Uiso 1 1 calc R U
C27 C 0.3753(3) 0.2312(6) -0.0579(3) 0.0224(10) Uani 1 1 d . .
H27 H 0.3920 0.2375 -0.1046 0.027 Uiso 1 1 calc R U
C28 C 0.3499(3) 0.1016(5) -0.0402(4) 0.0229(11) Uani 1 1 d . .
H28 H 0.3501 0.0184 -0.0739 0.027 Uiso 1 1 calc R U
C29 C 0.3242(3) 0.0934(5) 0.0264(3) 0.0185(10) Uani 1 1 d . .
H29 H 0.3066 0.0045 0.0385 0.022 Uiso 1 1 calc R U
C30 C 0.3241(3) 0.2144(5) 0.0756(3) 0.0181(9) Uani 1 1 d . .
H30 H 0.3058 0.2085 0.1208 0.022 Uiso 1 1 calc R U
C31 C 0.5401(3) 0.3592(6) 0.1043(3) 0.0208(10) Uani 1 1 d . .
H31A H 0.5842 0.3086 0.1151 0.031 Uiso 1 1 calc R U
H31B H 0.5282 0.4158 0.0506 0.031 Uiso 1 1 calc R U
H31C H 0.5033 0.2886 0.0983 0.031 Uiso 1 1 calc R U
C32 C 0.3907(3) 0.3927(5) 0.3217(3) 0.0187(9) Uani 1 1 d . .
H32A H 0.3780 0.3284 0.2710 0.028 Uiso 1 1 calc R U
H32B H 0.3515 0.4568 0.3163 0.028 Uiso 1 1 calc R U
H32C H 0.4019 0.3350 0.3750 0.028 Uiso 1 1 calc R U

loop_
_atom_site_aniso_label
_atom_site_aniso_U_11
_atom_site_aniso_U_22
_atom_site_aniso_U_33
_atom_site_aniso_U_23
_atom_site_aniso_U_13
_atom_site_aniso_U_12
Pt1 0.01307(8) 0.00702(7) 0.01401(7) 0.00056(6) 0.00640(6) 0.00050(7)
Pt2 0.01096(7) 0.00771(7) 0.01055(7) -0.00052(6) 0.00447(5) -0.00063(6)
S1 0.0125(5) 0.0111(5) 0.0128(5) -0.0007(4) 0.0059(4) 0.0003(4)
S2 0.0135(5) 0.0111(4) 0.0121(5) -0.0002(4) 0.0058(4) 0.0003(4)
C1 0.025(3) 0.018(2) 0.027(3) 0.004(2) 0.014(2) 0.008(2)
C2 0.025(3) 0.010(2) 0.029(3) -0.0016(18) 0.014(2) -0.0026(18)
C3 0.021(2) 0.016(2) 0.015(2) 0.0023(17) 0.0087(18) -0.0001(19)
C4 0.013(2) 0.0117(19) 0.020(2) -0.0055(17) 0.0032(18) -0.0025(17)
C5 0.017(2) 0.0125(19) 0.020(2) 0.0062(17) 0.0127(18) 0.0055(17)
C6 0.025(3) 0.012(2) 0.033(3) 0.0048(19) 0.017(2) 0.0032(18)
C7 0.037(3) 0.018(2) 0.040(3) 0.010(2) 0.027(3) 0.006(2)
C8 0.032(3) 0.030(3) 0.029(3) 0.018(2) 0.023(2) 0.015(2)
C9 0.029(3) 0.025(3) 0.018(2) 0.0074(19) 0.012(2) 0.009(2)
C10 0.019(2) 0.018(2) 0.018(2) 0.0055(17) 0.0117(19) 0.0060(18)
C11 0.010(2) 0.021(2) 0.015(2) 0.0007(17) 0.0030(16) 0.0025(17)
N1 0.0105(17) 0.0133(17) 0.0142(18) 0.0002(13) 0.0036(14) 0.0015(13)
C12 0.015(2) 0.014(2) 0.013(2) -0.0002(16) 0.0042(17) 0.0006(16)
C13 0.017(2) 0.022(2) 0.013(2) 0.0021(18) 0.0047(18) 0.0052(19)
C14 0.020(2) 0.010(2) 0.022(2) -0.0026(17) 0.006(2) 0.0009(17)
C15 0.019(2) 0.013(2) 0.026(3) 0.0006(18) 0.005(2) -0.0060(18)
C16 0.015(2) 0.020(2) 0.024(3) 0.0002(19) 0.0088(19) 0.0008(18)
C17 0.016(2) 0.0122(19) 0.021(2) -0.0022(17) 0.0065(18) -0.0013(16)
C18 0.015(2) 0.0128(19) 0.013(2) 0.0030(16) 0.0077(17) 0.0019(16)
C19 0.020(2) 0.0099(18) 0.017(2) 0.0006(16) 0.0083(19) 0.0014(16)
C20 0.024(2) 0.013(2) 0.018(2) 0.0007(17) 0.0105(19) 0.0058(18)
C21 0.021(2) 0.021(2) 0.016(2) 0.0010(18) 0.0087(19) 0.0069(19)
C22 0.016(2) 0.023(2) 0.018(2) -0.0016(18) 0.0060(18) 0.0019(19)
C23 0.016(2) 0.016(2) 0.015(2) 0.0002(16) 0.0065(17) 0.0011(16)
C24 0.014(2) 0.0131(19) 0.013(2) 0.0013(16) 0.0008(16) -0.0024(16)
N2 0.017(2) 0.0128(17) 0.0093(17) -0.0030(13) 0.0043(15) -0.0024(14)
C25 0.013(2) 0.016(2) 0.014(2) -0.0015(17) 0.0030(17) -0.0005(17)
C26 0.021(2) 0.015(2) 0.015(2) -0.0023(16) 0.0082(18) -0.0053(17)
C27 0.025(3) 0.025(2) 0.020(2) -0.007(2) 0.011(2) -0.006(2)
C28 0.028(3) 0.017(2) 0.024(3) -0.0074(19) 0.009(2) -0.002(2)
C29 0.022(2) 0.015(2) 0.016(2) -0.0023(16) 0.0047(19) -0.0067(18)
C30 0.021(3) 0.018(2) 0.015(2) -0.0021(18) 0.0052(19) -0.005(2)
C31 0.019(2) 0.025(2) 0.018(2) -0.0065(19) 0.0069(19) 0.0049(19)
C32 0.018(2) 0.024(2) 0.016(2) 0.0026(18) 0.0084(18) -0.0028(19)

loop_
_atom_type_symbol
_atom_type_description
_atom_type_scat_dispersion_real
_atom_type_scat_dispersion_imag
_atom_type_scat_source
C C 0.0033 0.0016 'International Tables Vol C Tables 4.2.6.8 and 6.1.1.4'
H H 0.0000 0.0000 'International Tables Vol C Tables 4.2.6.8 and 6.1.1.4'
N N 0.0061 0.0033 'International Tables Vol C Tables 4.2.6.8 and 6.1.1.4'
Pt Pt -1.7033 8.3905 'International Tables Vol C Tables 4.2.6.8 and 6.1.1.4'
S S 0.1246 0.1234 'International Tables Vol C Tables 4.2.6.8 and 6.1.1.4'

loop_
_geom_angle_atom_site_label_1
_geom_angle_atom_site_label_2
_geom_angle_atom_site_label_3
_geom_angle
C5 Pt1 C2 93.5(2)
C5 Pt1 C1 86.1(2)
C2 Pt1 C1 88.6(2)
C5 Pt1 N1 79.64(18)
C2 Pt1 N1 173.09(19)
C1 Pt1 N1 91.69(19)
C5 Pt1 S1 176.09(15)
C2 Pt1 S1 90.35(15)
C1 Pt1 S1 94.72(16)
N1 Pt1 S1 96.51(11)
C5 Pt1 S2 96.60(13)
C2 Pt1 S2 92.94(15)
C1 Pt1 S2 176.86(16)
N1 Pt1 S2 87.16(11)
S1 Pt1 S2 82.51(4)
C18 Pt2 C4 91.2(2)
C18 Pt2 C3 88.72(19)
C4 Pt2 C3 88.5(2)
C18 Pt2 N2 78.94(17)
C4 Pt2 N2 169.86(17)
C3 Pt2 N2 88.83(18)
C18 Pt2 S1 172.69(14)
C4 Pt2 S1 83.75(14)
C3 Pt2 S1 96.42(14)
N2 Pt2 S1 106.28(11)
C18 Pt2 S2 92.66(13)
C4 Pt2 S2 87.30(15)
C3 Pt2 S2 175.59(15)
N2 Pt2 S2 95.54(10)
S1 Pt2 S2 81.83(4)
C31 S1 Pt1 109.16(19)
C31 S1 Pt2 114.97(17)
Pt1 S1 Pt2 97.15(4)
C32 S2 Pt1 107.86(17)
C32 S2 Pt2 108.75(17)
Pt1 S2 Pt2 96.65(4)
Pt1 C1 H1A 109.5
Pt1 C1 H1B 109.5
H1A C1 H1B 109.5
Pt1 C1 H1C 109.5
H1A C1 H1C 109.5
H1B C1 H1C 109.5
Pt1 C2 H2A 109.5
Pt1 C2 H2B 109.5
H2A C2 H2B 109.5
Pt1 C2 H2C 109.5
H2A C2 H2C 109.5
H2B C2 H2C 109.5
Pt2 C3 H3A 109.5
Pt2 C3 H3B 109.5
H3A C3 H3B 109.5
Pt2 C3 H3C 109.5
H3A C3 H3C 109.5
H3B C3 H3C 109.5
Pt2 C4 H4A 109.5
Pt2 C4 H4B 109.5
H4A C4 H4B 109.5
Pt2 C4 H4C 109.5
H4A C4 H4C 109.5
H4B C4 H4C 109.5
C6 C5 C10 116.6(4)
C6 C5 Pt1 130.1(4)
C10 C5 Pt1 113.2(3)
C7 C6 C5 121.8(5)
C7 C6 H6 119.1
C5 C6 H6 119.1
C6 C7 C8 120.8(5)
C6 C7 H7 119.6
C8 C7 H7 119.6
C9 C8 C7 118.8(5)
C9 C8 H8 120.6
C7 C8 H8 120.6
C8 C9 C10 120.0(5)
C8 C9 H9 120.0
C10 C9 H9 120.0
C9 C10 C5 122.0(5)
C9 C10 C11 121.7(5)
C5 C10 C11 116.3(4)
N1 C11 C10 119.1(4)
N1 C11 H11 120.5
C10 C11 H11 120.5
C11 N1 C12 118.8(4)
C11 N1 Pt1 111.7(3)
C12 N1 Pt1 129.3(3)
C13 C12 C17 120.1(5)
C13 C12 N1 121.2(5)
C17 C12 N1 118.6(4)
C12 C13 C14 119.9(5)
C12 C13 H13 120.0
C14 C13 H13 120.0
C15 C14 C13 120.8(5)
C15 C14 H14 119.6
C13 C14 H14 119.6
C14 C15 C16 119.4(5)
C14 C15 H15 120.3
C16 C15 H15 120.3
C15 C16 C17 120.6(5)
C15 C16 H16 119.7
C17 C16 H16 119.7
C12 C17 C16 119.0(4)
C12 C17 H17 120.5
C16 C17 H17 120.5
C19 C18 C23 117.2(4)
C19 C18 Pt2 128.5(4)
C23 C18 Pt2 114.3(3)
C18 C19 C20 120.8(5)
C18 C19 H19 119.6
C20 C19 H19 119.6
C21 C20 C19 121.5(4)
C21 C20 H20 119.2
C19 C20 H20 119.2
C20 C21 C22 119.2(5)
C20 C21 H21 120.4
C22 C21 H21 120.4
C21 C22 C23 118.9(5)
C21 C22 H22 120.5
C23 C22 H22 120.5
C22 C23 C18 122.4(4)
C22 C23 C24 121.1(4)
C18 C23 C24 116.4(4)
N2 C24 C23 118.6(4)
N2 C24 H24 120.7
C23 C24 H24 120.7
C24 N2 C25 117.7(4)
C24 N2 Pt2 110.9(3)
C25 N2 Pt2 131.4(3)
C30 C25 C26 119.5(5)
C30 C25 N2 122.6(5)
C26 C25 N2 117.8(4)
C27 C26 C25 119.7(5)
C27 C26 H26 120.1
C25 C26 H26 120.1
C28 C27 C26 120.2(5)
C28 C27 H27 119.9
C26 C27 H27 119.9
C29 C28 C27 119.8(5)
C29 C28 H28 120.1
C27 C28 H28 120.1
C28 C29 C30 120.1(5)
C28 C29 H29 120.0
C30 C29 H29 120.0
C25 C30 C29 120.6(5)
C25 C30 H30 119.7
C29 C30 H30 119.7
S1 C31 H31A 109.5
S1 C31 H31B 109.5
H31A C31 H31B 109.5
S1 C31 H31C 109.5
H31A C31 H31C 109.5
H31B C31 H31C 109.5
S2 C32 H32A 109.5
S2 C32 H32B 109.5
H32A C32 H32B 109.5
S2 C32 H32C 109.5
H32A C32 H32C 109.5
H32B C32 H32C 109.5

loop_
_geom_bond_atom_site_label_1
_geom_bond_atom_site_label_2
_geom_bond_distance
Pt1 C5 2.022(5)
Pt1 C2 2.041(5)
Pt1 C1 2.074(5)
Pt1 N1 2.173(4)
Pt1 S1 2.4391(13)
Pt1 S2 2.4497(13)
Pt2 C18 2.012(5)
Pt2 C4 2.064(5)
Pt2 C3 2.069(5)
Pt2 N2 2.220(4)
Pt2 S1 2.4569(13)
Pt2 S2 2.4652(13)
S1 C31 1.809(5)
S2 C32 1.813(5)
C1 H1A 0.9800
C1 H1B 0.9800
C1 H1C 0.9800
C2 H2A 0.9800
C2 H2B 0.9800
C2 H2C 0.9800
C3 H3A 0.9800
C3 H3B 0.9800
C3 H3C 0.9800
C4 H4A 0.9800
C4 H4B 0.9800
C4 H4C 0.9800
C5 C6 1.390(7)
C5 C10 1.411(7)
C6 C7 1.386(8)
C6 H6 0.9500
C7 C8 1.402(9)
C7 H7 0.9500
C8 C9 1.379(8)
C8 H8 0.9500
C9 C10 1.397(7)
C9 H9 0.9500
C10 C11 1.438(7)
C11 N1 1.280(6)
C11 H11 0.9500
N1 C12 1.428(6)
C12 C13 1.381(7)
C12 C17 1.396(7)
C13 C14 1.383(7)
C13 H13 0.9500
C14 C15 1.381(8)
C14 H14 0.9500
C15 C16 1.383(7)
C15 H15 0.9500
C16 C17 1.397(7)
C16 H16 0.9500
C17 H17 0.9500
C18 C19 1.388(6)
C18 C23 1.406(7)
C19 C20 1.392(7)
C19 H19 0.9500
C20 C21 1.382(7)
C20 H20 0.9500
C21 C22 1.393(7)
C21 H21 0.9500
C22 C23 1.398(7)
C22 H22 0.9500
C23 C24 1.451(7)
C24 N2 1.287(6)
C24 H24 0.9500
N2 C25 1.426(6)
C25 C30 1.377(7)
C25 C26 1.393(7)
C26 C27 1.392(7)
C26 H26 0.9500
C27 C28 1.382(7)
C27 H27 0.9500
C28 C29 1.381(8)
C28 H28 0.9500
C29 C30 1.384(7)
C29 H29 0.9500
C30 H30 0.9500
C31 H31A 0.9800
C31 H31B 0.9800
C31 H31C 0.9800
C32 H32A 0.9800
C32 H32B 0.9800
C32 H32C 0.9800

loop_
_geom_torsion_atom_site_label_1
_geom_torsion_atom_site_label_2
_geom_torsion_atom_site_label_3
_geom_torsion_atom_site_label_4
_geom_torsion
C10 C5 C6 C7 -0.6(7)
Pt1 C5 C6 C7 177.5(4)
C5 C6 C7 C8 1.2(8)
C6 C7 C8 C9 -1.2(8)
C7 C8 C9 C10 0.5(8)
C8 C9 C10 C5 0.1(8)
C8 C9 C10 C11 -176.9(5)
C6 C5 C10 C9 -0.1(7)
Pt1 C5 C10 C9 -178.4(4)
C6 C5 C10 C11 177.1(4)
Pt1 C5 C10 C11 -1.3(5)
C9 C10 C11 N1 175.7(4)
C5 C10 C11 N1 -1.5(7)
C10 C11 N1 C12 178.9(4)
C10 C11 N1 Pt1 3.3(5)
C11 N1 C12 C13 -57.7(6)
Pt1 N1 C12 C13 117.0(5)
C11 N1 C12 C17 123.9(5)
Pt1 N1 C12 C17 -61.3(6)
C17 C12 C13 C14 -0.8(7)
N1 C12 C13 C14 -179.2(4)
C12 C13 C14 C15 -1.0(8)
C13 C14 C15 C16 1.4(8)
C14 C15 C16 C17 0.1(8)
C13 C12 C17 C16 2.2(7)
N1 C12 C17 C16 -179.4(4)
C15 C16 C17 C12 -1.9(8)
C23 C18 C19 C20 1.5(7)
Pt2 C18 C19 C20 -177.1(4)
C18 C19 C20 C21 0.3(7)
C19 C20 C21 C22 -1.2(7)
C20 C21 C22 C23 0.3(7)
C21 C22 C23 C18 1.6(7)
C21 C22 C23 C24 -173.2(4)
C19 C18 C23 C22 -2.4(7)
Pt2 C18 C23 C22 176.4(4)
C19 C18 C23 C24 172.6(4)
Pt2 C18 C23 C24 -8.6(5)
C22 C23 C24 N2 176.6(4)
C18 C23 C24 N2 1.5(6)
C23 C24 N2 C25 -172.4(4)
C23 C24 N2 Pt2 5.6(5)
C24 N2 C25 C30 -57.4(6)
Pt2 N2 C25 C30 125.1(5)
C24 N2 C25 C26 124.5(5)
Pt2 N2 C25 C26 -53.0(6)
C30 C25 C26 C27 0.4(8)
N2 C25 C26 C27 178.5(5)
C25 C26 C27 C28 -1.5(8)
C26 C27 C28 C29 1.4(8)
C27 C28 C29 C30 -0.2(8)
C26 C25 C30 C29 0.9(8)
N2 C25 C30 C29 -177.2(5)
C28 C29 C30 C25 -1.0(8)
